data_4336214
loop_
_publ_author_name
'Rui F. Munh\'a'
'Ryan A. Zarkesh'
'Alan F. Heyduk'

_publ_section_title
;
 Tuning the Electronic and Steric Parameters of a Redox-Active Tris(amido)
 Ligand
;
_journal_name_full 'Inorganic Chemistry'
_journal_page_first 11244
_journal_page_last 11255
_journal_paper_doi 10.1021/ic401496w
_journal_volume 52
_journal_year 2013
_chemical_formula_sum 'C54.5 H63 Cl2 N4 O2 Ta'
_chemical_formula_weight 1057.94
_chemical_name_systematic
; 
 ? 
;
_space_group_crystal_system triclinic
_space_group_IT_number 2
_space_group_name_Hall '-P 1'
_space_group_name_H-M_alt 'P -1'
_symmetry_space_group_name_Hall '-P 1'
_symmetry_space_group_name_H-M 'P -1'
_atom_sites_solution_hydrogens geom
_audit_creation_method SHELXL-2013
_cell_angle_alpha 108.9610(10)
_cell_angle_beta 101.4700(10)
_cell_angle_gamma 91.2710(10)
_cell_formula_units_Z 2
_cell_length_a 10.9766(7)
_cell_length_b 13.0697(9)
_cell_length_c 19.1327(13)
_cell_measurement_reflns_used 9951
_cell_measurement_temperature 143(2)
_cell_measurement_theta_max 25.36
_cell_measurement_theta_min 2.31
_cell_volume 2532.8(3)
_computing_cell_refinement 'Bruker SAINT'
_computing_data_collection 'Bruker APEX2'
_computing_data_reduction 'Bruker SAINT'
_computing_molecular_graphics 'Bruker SHELXTL'
_computing_publication_material 'Bruker SHELXTL'
_computing_structure_refinement 'SHELXL-2013 (Sheldrick, 2013)'
_computing_structure_solution 'SHELXS-97 (Sheldrick, 2008)'
_diffrn_ambient_temperature 143(2)
_diffrn_measured_fraction_theta_full 0.997
_diffrn_measured_fraction_theta_max 0.996
_diffrn_measurement_device_type 'Bruker APEX-II CCD'
_diffrn_measurement_method '\f and \w scans'
_diffrn_radiation_type MoK\a
_diffrn_radiation_wavelength 0.71073
_diffrn_reflns_av_R_equivalents 0.0253
_diffrn_reflns_av_unetI/netI 0.0305
_diffrn_reflns_Laue_measured_fraction_full 0.997
_diffrn_reflns_Laue_measured_fraction_max 0.996
_diffrn_reflns_limit_h_max 13
_diffrn_reflns_limit_h_min -13
_diffrn_reflns_limit_k_max 15
_diffrn_reflns_limit_k_min -15
_diffrn_reflns_limit_l_max 23
_diffrn_reflns_limit_l_min -23
_diffrn_reflns_number 25586
_diffrn_reflns_point_group_measured_fraction_full 0.997
_diffrn_reflns_point_group_measured_fraction_max 0.996
_diffrn_reflns_theta_full 25.242
_diffrn_reflns_theta_max 25.374
_diffrn_reflns_theta_min 1.655
_exptl_absorpt_coefficient_mu 2.319
_exptl_absorpt_correction_T_max 0.8920
_exptl_absorpt_correction_T_min 0.5806
_exptl_absorpt_correction_type numerical
_exptl_absorpt_process_details 'BRUKER SADABS'
_exptl_crystal_colour green
_exptl_crystal_density_diffrn 1.387
_exptl_crystal_density_meas ?
_exptl_crystal_density_method not_measured
_exptl_crystal_description Prism
_exptl_crystal_F_000 1082
_exptl_crystal_size_max 0.330
_exptl_crystal_size_mid 0.170
_exptl_crystal_size_min 0.072
_refine_diff_density_max 1.363
_refine_diff_density_min -0.557
_refine_diff_density_rms 0.084
_refine_ls_extinction_method none
_refine_ls_goodness_of_fit_ref 1.047
_refine_ls_hydrogen_treatment constr
_refine_ls_matrix_type full
_refine_ls_number_parameters 574
_refine_ls_number_reflns 9282
_refine_ls_number_restraints 0
_refine_ls_restrained_S_all 1.047
_refine_ls_R_factor_all 0.0302
_refine_ls_R_factor_gt 0.0259
_refine_ls_shift/su_max 0.044
_refine_ls_shift/su_mean 0.000
_refine_ls_structure_factor_coef Fsqd
_refine_ls_weighting_details
; 
 w=1/[\s^2^(Fo^2^)+(0.0344P)^2^+2.0837P] 
 where P=(Fo^2^+2Fc^2^)/3 
;
_refine_ls_weighting_scheme calc
_refine_ls_wR_factor_gt 0.0629
_refine_ls_wR_factor_ref 0.0648
_reflns_Friedel_coverage 0.000
_reflns_number_gt 8482
_reflns_number_total 9282
_reflns_threshold_expression 'I > 2\s(I)'
_cod_data_source_file ic401496w_si_002_5.cif
_cod_data_source_block afh358
_cod_depositor_comments
;
The following automatic conversions were performed:

'_exptl_crystal_density_meas' value 'not_measured' was changed to '?'
- the value is perceived as not measured.

Automatic conversion script
Id: cif_fix_values 3008 2015-01-20 13:52:24Z robertas 
;
_cod_original_formula_sum 'C54.50 H63 Cl2 N4 O2 Ta'
_cod_database_code 4336214
_shelx_space_group_comment
; 
The symmetry employed for this shelxl refinement is uniquely defined 
by the following loop, which should always be used as a source of 
symmetry information in preference to the above space-group names. 
They are only intended as comments. 
;
_shelx_estimated_absorpt_t_min 0.515
_shelx_estimated_absorpt_t_max 0.851
_shelxl_version_number 2013-2

loop_
_space_group_symop_operation_xyz
'x, y, z'
'-x, -y, -z'

loop_
_atom_site_label
_atom_site_type_symbol
_atom_site_fract_x
_atom_site_fract_y
_atom_site_fract_z
_atom_site_U_iso_or_equiv
_atom_site_adp_type
_atom_site_occupancy
_atom_site_site_symmetry_order
_atom_site_calc_flag
_atom_site_refinement_flags_posn
_atom_site_refinement_flags_adp
_atom_site_refinement_flags_occupancy
Ta1 Ta 0.57754(2) 0.12780(2) 0.34011(2) 0.01743(5) Uani 1 1 d . . .
Cl1 Cl 0.73508(7) 0.27928(6) 0.41304(4) 0.02369(16) Uani 1 1 d . . .
Cl2 Cl 0.42319(8) -0.02734(7) 0.29874(4) 0.02729(17) Uani 1 1 d . . .
N1 N 0.5968(2) 0.11353(19) 0.45697(14) 0.0173(5) Uani 1 1 d . . .
N2 N 0.7177(2) 0.0209(2) 0.34875(14) 0.0205(6) Uani 1 1 d . . .
N3 N 0.4442(2) 0.2256(2) 0.39031(14) 0.0211(6) Uani 1 1 d . . .
N4 N 0.5727(2) 0.1512(2) 0.25234(14) 0.0207(5) Uani 1 1 d . . .
O1 O 0.9460(2) -0.16145(19) 0.51177(13) 0.0286(5) Uani 1 1 d . . .
O2 O 0.2936(2) 0.36761(18) 0.62288(12) 0.0272(5) Uani 1 1 d . . .
C1 C 0.6883(3) 0.0532(2) 0.47529(17) 0.0184(6) Uani 1 1 d . . .
C2 C 0.7509(3) 0.0004(2) 0.41420(17) 0.0173(6) Uani 1 1 d . . .
C3 C 0.8409(3) -0.0722(2) 0.42766(17) 0.0206(6) Uani 1 1 d . . .
H3 H 0.8829 -0.1085 0.3890 0.025 Uiso 1 1 calc R U .
C4 C 0.8671(3) -0.0899(3) 0.49535(18) 0.0234(7) Uani 1 1 d . . .
C5 C 0.8138(3) -0.0312(3) 0.55634(19) 0.0266(7) Uani 1 1 d . . .
H5 H 0.8377 -0.0410 0.6041 0.032 Uiso 1 1 calc R U .
C6 C 0.7290(3) 0.0385(3) 0.54642(18) 0.0240(7) Uani 1 1 d . . .
H6 H 0.6955 0.0790 0.5881 0.029 Uiso 1 1 calc R U .
C7 C 1.0062(3) -0.2227(3) 0.4543(2) 0.0301(8) Uani 1 1 d . . .
H7A H 0.9432 -0.2651 0.4095 0.045 Uiso 1 1 calc R U .
H7B H 1.0587 -0.2721 0.4731 0.045 Uiso 1 1 calc R U .
H7C H 1.0583 -0.1732 0.4410 0.045 Uiso 1 1 calc R U .
C8 C 0.7814(3) -0.0300(3) 0.28555(18) 0.0281(8) Uani 1 1 d . . .
H8 H 0.8333 -0.0853 0.2994 0.034 Uiso 1 1 calc R U .
C9 C 0.6881(4) -0.0883(3) 0.21248(19) 0.0359(9) Uani 1 1 d . . .
H9A H 0.6331 -0.1417 0.2205 0.054 Uiso 1 1 calc R U .
H9B H 0.7327 -0.1257 0.1732 0.054 Uiso 1 1 calc R U .
H9C H 0.6381 -0.0355 0.1964 0.054 Uiso 1 1 calc R U .
C10 C 0.8687(3) 0.0553(3) 0.2779(2) 0.0380(9) Uani 1 1 d . . .
H10A H 0.8197 0.1077 0.2606 0.057 Uiso 1 1 calc R U .
H10B H 0.9184 0.0202 0.2410 0.057 Uiso 1 1 calc R U .
H10C H 0.9244 0.0932 0.3271 0.057 Uiso 1 1 calc R U .
C11 C 0.5159(3) 0.1668(2) 0.49658(17) 0.0181(6) Uani 1 1 d . . .
C12 C 0.4392(3) 0.2347(2) 0.46138(17) 0.0189(6) Uani 1 1 d . . .
C13 C 0.3666(3) 0.3074(2) 0.50620(17) 0.0212(7) Uani 1 1 d . . .
H13 H 0.3231 0.3583 0.4874 0.025 Uiso 1 1 calc R U .
C14 C 0.3595(3) 0.3038(2) 0.57594(18) 0.0223(7) Uani 1 1 d . . .
C15 C 0.4208(3) 0.2267(3) 0.60480(18) 0.0222(7) Uani 1 1 d . . .
H15 H 0.4085 0.2213 0.6513 0.027 Uiso 1 1 calc R U .
C16 C 0.4960(3) 0.1612(2) 0.56697(17) 0.0205(6) Uani 1 1 d . . .
H16 H 0.5366 0.1104 0.5873 0.025 Uiso 1 1 calc R U .
C17 C 0.2299(3) 0.4500(3) 0.6005(2) 0.0319(8) Uani 1 1 d . . .
H17A H 0.2905 0.5006 0.5942 0.048 Uiso 1 1 calc R U .
H17B H 0.1860 0.4895 0.6396 0.048 Uiso 1 1 calc R U .
H17C H 0.1694 0.4162 0.5525 0.048 Uiso 1 1 calc R U .
C18 C 0.3602(3) 0.2870(3) 0.35013(19) 0.0277(7) Uani 1 1 d . . .
H18 H 0.2979 0.3168 0.3813 0.033 Uiso 1 1 calc R U .
C19 C 0.2885(3) 0.2119(3) 0.2735(2) 0.0342(8) Uani 1 1 d . . .
H19A H 0.3468 0.1845 0.2405 0.051 Uiso 1 1 calc R U .
H19B H 0.2280 0.2521 0.2504 0.051 Uiso 1 1 calc R U .
H19C H 0.2443 0.1508 0.2800 0.051 Uiso 1 1 calc R U .
C20 C 0.4347(3) 0.3827(3) 0.3452(2) 0.0337(8) Uani 1 1 d . . .
H20A H 0.4737 0.4311 0.3964 0.051 Uiso 1 1 calc R U .
H20B H 0.3789 0.4226 0.3190 0.051 Uiso 1 1 calc R U .
H20C H 0.4997 0.3562 0.3171 0.051 Uiso 1 1 calc R U .
C21 C 0.5808(3) 0.1831(2) 0.19105(17) 0.0202(6) Uani 1 1 d . . .
C22 C 0.6563(3) 0.2756(3) 0.20102(18) 0.0249(7) Uani 1 1 d . . .
H22 H 0.7036 0.3162 0.2501 0.030 Uiso 1 1 calc R U .
C23 C 0.6635(3) 0.3095(3) 0.14051(19) 0.0288(8) Uani 1 1 d . . .
H23 H 0.7163 0.3730 0.1491 0.035 Uiso 1 1 calc R U .
C24 C 0.5964(3) 0.2540(3) 0.06790(18) 0.0299(8) Uani 1 1 d . . .
C25 C 0.5219(3) 0.1609(3) 0.05835(19) 0.0318(8) Uani 1 1 d . . .
H25 H 0.4753 0.1200 0.0091 0.038 Uiso 1 1 calc R U .
C26 C 0.5135(3) 0.1262(3) 0.11812(19) 0.0279(7) Uani 1 1 d . . .
H26 H 0.4610 0.0625 0.1094 0.033 Uiso 1 1 calc R U .
C27 C 0.5996(4) 0.2919(3) 0.0003(2) 0.0448(10) Uani 1 1 d . . .
C28 C 0.6342(5) 0.2050(4) -0.0630(2) 0.0643(14) Uani 1 1 d . . .
H28A H 0.7193 0.1878 -0.0467 0.096 Uiso 1 1 calc R U .
H28B H 0.6300 0.2301 -0.1063 0.096 Uiso 1 1 calc R U .
H28C H 0.5760 0.1399 -0.0777 0.096 Uiso 1 1 calc R U .
C29 C 0.6717(7) 0.3997(4) 0.0223(3) 0.095(2) Uani 1 1 d . . .
H29A H 0.7606 0.3929 0.0392 0.142 Uiso 1 1 calc R U .
H29B H 0.6421 0.4522 0.0636 0.142 Uiso 1 1 calc R U .
H29C H 0.6599 0.4248 -0.0213 0.142 Uiso 1 1 calc R U .
C30 C 0.4620(5) 0.3141(4) -0.0324(3) 0.0706(15) Uani 1 1 d . . .
H30A H 0.4615 0.3367 -0.0765 0.106 Uiso 1 1 calc R U .
H30B H 0.4336 0.3718 0.0066 0.106 Uiso 1 1 calc R U .
H30C H 0.4060 0.2475 -0.0475 0.106 Uiso 1 1 calc R U .
C31 C 0.3354(6) 0.5074(4) 0.1640(3) 0.0636(14) Uani 1 1 d . . .
C32 C 0.3167(5) 0.3968(4) 0.1400(2) 0.0500(11) Uani 1 1 d . . .
H32 H 0.3827 0.3562 0.1531 0.060 Uiso 1 1 calc R U .
C33 C 0.2059(6) 0.3444(5) 0.0978(3) 0.0699(15) Uani 1 1 d . . .
H33 H 0.1946 0.2673 0.0815 0.084 Uiso 1 1 calc R U .
C34 C 0.1089(6) 0.4017(9) 0.0783(3) 0.112(3) Uani 1 1 d . . .
H34 H 0.0308 0.3643 0.0488 0.135 Uiso 1 1 calc R U .
C35 C 0.1245(11) 0.5070(10) 0.1004(5) 0.142(5) Uani 1 1 d . . .
H35 H 0.0574 0.5457 0.0858 0.170 Uiso 1 1 calc R U .
C36 C 0.2356(9) 0.5640(5) 0.1443(4) 0.095(3) Uani 1 1 d . . .
H36 H 0.2441 0.6412 0.1610 0.114 Uiso 1 1 calc R U .
C37 C 0.4552(7) 0.5651(6) 0.2094(3) 0.140(4) Uani 1 1 d . . .
H37A H 0.4793 0.5427 0.2540 0.210 Uiso 1 1 calc R U .
H37B H 0.4480 0.6435 0.2257 0.210 Uiso 1 1 calc R U .
H37C H 0.5189 0.5478 0.1790 0.210 Uiso 1 1 calc R U .
C41 C 0.9220(3) 0.7121(3) 0.1930(2) 0.0349(8) Uani 1 1 d . . .
C42 C 0.9090(4) 0.7348(3) 0.1258(2) 0.0391(9) Uani 1 1 d . . .
H42 H 0.8392 0.7017 0.0856 0.047 Uiso 1 1 calc R U .
C43 C 0.9958(4) 0.8044(3) 0.1167(2) 0.0431(10) Uani 1 1 d . . .
H43 H 0.9847 0.8192 0.0706 0.052 Uiso 1 1 calc R U .
C44 C 1.0983(4) 0.8524(3) 0.1737(2) 0.0435(10) Uani 1 1 d . . .
H44 H 1.1580 0.9004 0.1672 0.052 Uiso 1 1 calc R U .
C45 C 1.1134(4) 0.8304(3) 0.2399(2) 0.0431(10) Uani 1 1 d . . .
H45 H 1.1843 0.8627 0.2796 0.052 Uiso 1 1 calc R U .
C46 C 1.0262(3) 0.7614(3) 0.2493(2) 0.0380(9) Uani 1 1 d . . .
H46 H 1.0380 0.7472 0.2957 0.046 Uiso 1 1 calc R U .
C47 C 0.8279(4) 0.6378(4) 0.2043(3) 0.0556(12) Uani 1 1 d . . .
H47A H 0.7488 0.6315 0.1682 0.083 Uiso 1 1 calc R U .
H47B H 0.8149 0.6672 0.2561 0.083 Uiso 1 1 calc R U .
H47C H 0.8585 0.5658 0.1961 0.083 Uiso 1 1 calc R U .
C51 C 0.8437(3) 0.4678(3) 0.64499(19) 0.0248(7) Uani 1 1 d . . .
C52 C 0.8709(3) 0.5051(3) 0.58900(19) 0.0278(7) Uani 1 1 d . . .
H52 H 0.8306 0.4689 0.5376 0.033 Uiso 1 1 calc R U .
C53 C 0.9563(3) 0.5951(3) 0.6076(2) 0.0326(8) Uani 1 1 d . . .
H53 H 0.9738 0.6199 0.5688 0.039 Uiso 1 1 calc R U .
C54 C 1.0156(3) 0.6480(3) 0.6815(2) 0.0351(9) Uani 1 1 d . . .
H54 H 1.0737 0.7096 0.6939 0.042 Uiso 1 1 calc R U .
C55 C 0.9904(3) 0.6114(3) 0.7378(2) 0.0384(9) Uani 1 1 d . . .
H55 H 1.0317 0.6476 0.7890 0.046 Uiso 1 1 calc R U .
C56 C 0.9051(3) 0.5222(3) 0.7197(2) 0.0326(8) Uani 1 1 d . . .
H56 H 0.8882 0.4978 0.7588 0.039 Uiso 1 1 calc R U .
C57 C 0.7479(3) 0.3728(3) 0.6255(2) 0.0311(8) Uani 1 1 d . . .
H57A H 0.6647 0.3938 0.6094 0.047 Uiso 1 1 calc R U .
H57B H 0.7503 0.3510 0.6702 0.047 Uiso 1 1 calc R U .
H57C H 0.7665 0.3117 0.5844 0.047 Uiso 1 1 calc R U .
C61 C -0.0547(10) 0.0126(9) 0.0170(7) 0.070(3) Uiso 0.5 1 d . . P
C62 C -0.1361(7) 0.0545(6) 0.0672(5) 0.110(2) Uiso 1 1 d . . .
C63 C 0.0020(9) 0.0848(8) 0.0992(6) 0.060(2) Uiso 0.5 1 d . . P
C64 C 0.0811(5) 0.0452(5) 0.0537(3) 0.0761(16) Uiso 1 1 d . . .
C65 C 0.1589(11) 0.0063(10) 0.0057(7) 0.076(3) Uiso 0.5 1 d . . P

loop_
_atom_site_aniso_label
_atom_site_aniso_U_11
_atom_site_aniso_U_22
_atom_site_aniso_U_33
_atom_site_aniso_U_23
_atom_site_aniso_U_13
_atom_site_aniso_U_12
Ta1 0.02037(7) 0.01930(7) 0.01602(7) 0.00942(5) 0.00536(5) 0.00536(5)
Cl1 0.0262(4) 0.0231(4) 0.0237(4) 0.0107(3) 0.0052(3) 0.0009(3)
Cl2 0.0303(4) 0.0293(4) 0.0225(4) 0.0121(3) 0.0013(3) -0.0047(3)
N1 0.0178(13) 0.0174(12) 0.0178(13) 0.0079(10) 0.0030(10) 0.0007(10)
N2 0.0217(13) 0.0215(13) 0.0210(14) 0.0091(11) 0.0071(11) 0.0061(11)
N3 0.0215(13) 0.0247(14) 0.0217(14) 0.0140(11) 0.0046(11) 0.0060(11)
N4 0.0239(14) 0.0218(13) 0.0176(13) 0.0083(11) 0.0042(11) 0.0049(11)
O1 0.0293(13) 0.0349(13) 0.0300(13) 0.0197(11) 0.0093(10) 0.0156(10)
O2 0.0340(13) 0.0273(12) 0.0254(12) 0.0104(10) 0.0140(10) 0.0123(10)
C1 0.0186(15) 0.0176(15) 0.0199(15) 0.0071(12) 0.0050(12) 0.0014(12)
C2 0.0186(15) 0.0151(14) 0.0190(15) 0.0071(12) 0.0034(12) -0.0006(12)
C3 0.0196(16) 0.0204(15) 0.0229(16) 0.0084(13) 0.0051(13) 0.0033(12)
C4 0.0182(16) 0.0275(17) 0.0269(17) 0.0135(14) 0.0027(13) 0.0045(13)
C5 0.0278(18) 0.0340(19) 0.0225(17) 0.0157(15) 0.0047(14) 0.0074(14)
C6 0.0244(17) 0.0300(18) 0.0206(16) 0.0109(14) 0.0073(13) 0.0056(14)
C7 0.0272(18) 0.0348(19) 0.035(2) 0.0188(16) 0.0093(15) 0.0121(15)
C8 0.0372(19) 0.0325(19) 0.0225(17) 0.0147(15) 0.0136(15) 0.0204(15)
C9 0.051(2) 0.032(2) 0.0246(18) 0.0055(16) 0.0142(17) 0.0118(17)
C10 0.030(2) 0.056(2) 0.030(2) 0.0120(18) 0.0158(16) 0.0072(18)
C11 0.0191(15) 0.0172(15) 0.0184(15) 0.0063(12) 0.0048(12) 0.0005(12)
C12 0.0177(15) 0.0195(15) 0.0219(16) 0.0093(13) 0.0061(12) 0.0000(12)
C13 0.0216(16) 0.0197(16) 0.0247(17) 0.0099(13) 0.0063(13) 0.0050(12)
C14 0.0227(16) 0.0208(16) 0.0231(17) 0.0045(13) 0.0089(13) 0.0020(13)
C15 0.0242(16) 0.0256(16) 0.0198(16) 0.0098(13) 0.0077(13) 0.0021(13)
C16 0.0220(16) 0.0225(16) 0.0202(16) 0.0117(13) 0.0040(13) 0.0028(13)
C17 0.042(2) 0.0275(18) 0.0329(19) 0.0121(16) 0.0181(16) 0.0178(16)
C18 0.0291(18) 0.0369(19) 0.0266(18) 0.0192(16) 0.0112(14) 0.0173(15)
C19 0.0287(19) 0.047(2) 0.0312(19) 0.0212(17) 0.0024(15) 0.0121(16)
C20 0.041(2) 0.034(2) 0.035(2) 0.0210(17) 0.0110(16) 0.0156(16)
C21 0.0230(16) 0.0214(16) 0.0205(16) 0.0106(13) 0.0078(13) 0.0072(13)
C22 0.0253(17) 0.0279(17) 0.0197(16) 0.0080(14) 0.0008(13) -0.0006(14)
C23 0.0354(19) 0.0268(18) 0.0262(18) 0.0116(15) 0.0074(15) -0.0052(15)
C24 0.045(2) 0.0294(18) 0.0200(17) 0.0116(15) 0.0115(15) 0.0029(16)
C25 0.046(2) 0.0289(19) 0.0176(17) 0.0069(14) 0.0027(15) -0.0027(16)
C26 0.0349(19) 0.0232(17) 0.0254(17) 0.0096(14) 0.0044(15) -0.0034(14)
C27 0.083(3) 0.035(2) 0.0229(19) 0.0142(17) 0.018(2) 0.000(2)
C28 0.117(4) 0.057(3) 0.042(3) 0.031(2) 0.043(3) 0.026(3)
C29 0.194(7) 0.054(3) 0.043(3) 0.026(3) 0.030(4) -0.018(4)
C30 0.097(4) 0.079(4) 0.049(3) 0.038(3) 0.017(3) 0.031(3)
C31 0.103(4) 0.057(3) 0.037(3) 0.014(2) 0.034(3) -0.009(3)
C32 0.072(3) 0.050(3) 0.040(2) 0.023(2) 0.025(2) 0.023(2)
C33 0.084(4) 0.064(3) 0.055(3) 0.003(3) 0.028(3) 0.006(3)
C34 0.061(4) 0.224(10) 0.037(3) 0.016(5) 0.021(3) 0.039(5)
C35 0.203(11) 0.228(12) 0.068(5) 0.098(7) 0.100(6) 0.166(10)
C36 0.207(9) 0.061(4) 0.072(4) 0.051(4) 0.101(5) 0.067(5)
C37 0.172(8) 0.160(7) 0.055(4) -0.017(4) 0.055(4) -0.102(6)
C41 0.036(2) 0.0311(19) 0.037(2) 0.0078(16) 0.0122(17) 0.0077(16)
C42 0.037(2) 0.041(2) 0.029(2) 0.0018(17) 0.0006(16) 0.0112(17)
C43 0.056(3) 0.047(2) 0.033(2) 0.0183(19) 0.0156(19) 0.017(2)
C44 0.045(2) 0.039(2) 0.048(3) 0.0097(19) 0.022(2) 0.0048(18)
C45 0.037(2) 0.048(2) 0.033(2) -0.0012(18) 0.0081(17) 0.0009(18)
C46 0.038(2) 0.051(2) 0.0246(19) 0.0106(17) 0.0094(16) 0.0112(18)
C47 0.045(3) 0.051(3) 0.068(3) 0.015(2) 0.015(2) -0.002(2)
C51 0.0229(17) 0.0230(16) 0.0294(18) 0.0081(14) 0.0086(14) 0.0062(13)
C52 0.0298(18) 0.0286(18) 0.0256(18) 0.0101(15) 0.0051(14) 0.0060(14)
C53 0.0301(19) 0.034(2) 0.041(2) 0.0196(17) 0.0117(16) 0.0039(15)
C54 0.0234(18) 0.0257(18) 0.054(2) 0.0120(17) 0.0056(17) 0.0003(14)
C55 0.033(2) 0.037(2) 0.032(2) -0.0014(17) -0.0006(16) 0.0015(16)
C56 0.035(2) 0.038(2) 0.0277(19) 0.0127(16) 0.0100(15) 0.0055(16)
C57 0.0313(19) 0.0302(19) 0.034(2) 0.0112(16) 0.0101(15) 0.0009(15)

loop_
_atom_type_symbol
_atom_type_description
_atom_type_scat_dispersion_real
_atom_type_scat_dispersion_imag
_atom_type_scat_source
C C 0.0033 0.0016 'International Tables Vol C Tables 4.2.6.8 and 6.1.1.4'
H H 0.0000 0.0000 'International Tables Vol C Tables 4.2.6.8 and 6.1.1.4'
N N 0.0061 0.0033 'International Tables Vol C Tables 4.2.6.8 and 6.1.1.4'
O O 0.0106 0.0060 'International Tables Vol C Tables 4.2.6.8 and 6.1.1.4'
Cl Cl 0.1484 0.1585 'International Tables Vol C Tables 4.2.6.8 and 6.1.1.4'
Ta Ta -0.7052 6.5227 'International Tables Vol C Tables 4.2.6.8 and 6.1.1.4'

loop_
_geom_angle_atom_site_label_1
_geom_angle_atom_site_label_2
_geom_angle_atom_site_label_3
_geom_angle
_geom_angle_site_symmetry_1
_geom_angle_site_symmetry_3
N4 Ta1 N2 106.24(10) . .
N4 Ta1 N3 105.30(10) . .
N2 Ta1 N3 148.39(10) . .
N4 Ta1 N1 174.28(10) . .
N2 Ta1 N1 74.30(9) . .
N3 Ta1 N1 74.11(9) . .
N4 Ta1 Cl2 100.52(8) . .
N2 Ta1 Cl2 88.21(7) . .
N3 Ta1 Cl2 88.17(7) . .
N1 Ta1 Cl2 85.17(6) . .
N4 Ta1 Cl1 93.99(8) . .
N2 Ta1 Cl1 88.30(7) . .
N3 Ta1 Cl1 87.43(7) . .
N1 Ta1 Cl1 80.31(6) . .
Cl2 Ta1 Cl1 165.47(3) . .
C11 N1 C1 130.6(3) . .
C11 N1 Ta1 114.68(19) . .
C1 N1 Ta1 114.71(19) . .
C2 N2 C8 119.6(2) . .
C2 N2 Ta1 118.3(2) . .
C8 N2 Ta1 122.15(19) . .
C12 N3 C18 119.4(3) . .
C12 N3 Ta1 118.2(2) . .
C18 N3 Ta1 122.43(19) . .
C21 N4 Ta1 171.4(2) . .
C4 O1 C7 117.8(2) . .
C14 O2 C17 118.3(2) . .
N1 C1 C6 127.0(3) . .
N1 C1 C2 114.4(3) . .
C6 C1 C2 118.6(3) . .
N2 C2 C3 124.7(3) . .
N2 C2 C1 118.1(3) . .
C3 C2 C1 117.2(3) . .
C4 C3 C2 120.8(3) . .
O1 C4 C3 124.9(3) . .
O1 C4 C5 113.7(3) . .
C3 C4 C5 121.4(3) . .
C6 C5 C4 119.8(3) . .
C5 C6 C1 121.8(3) . .
N2 C8 C9 111.4(3) . .
N2 C8 C10 109.6(3) . .
C9 C8 C10 112.5(3) . .
N1 C11 C16 126.8(3) . .
N1 C11 C12 114.9(3) . .
C16 C11 C12 118.3(3) . .
N3 C12 C13 124.9(3) . .
N3 C12 C11 117.6(3) . .
C13 C12 C11 117.5(3) . .
C14 C13 C12 120.3(3) . .
O2 C14 C13 125.6(3) . .
O2 C14 C15 113.2(3) . .
C13 C14 C15 121.2(3) . .
C16 C15 C14 120.6(3) . .
C15 C16 C11 121.1(3) . .
N3 C18 C20 110.0(3) . .
N3 C18 C19 110.9(3) . .
C20 C18 C19 113.1(3) . .
N4 C21 C22 120.3(3) . .
N4 C21 C26 122.2(3) . .
C22 C21 C26 117.5(3) . .
C23 C22 C21 120.9(3) . .
C22 C23 C24 122.1(3) . .
C23 C24 C25 116.6(3) . .
C23 C24 C27 123.1(3) . .
C25 C24 C27 120.3(3) . .
C26 C25 C24 122.0(3) . .
C25 C26 C21 120.9(3) . .
C28 C27 C29 114.9(4) . .
C28 C27 C24 111.5(3) . .
C29 C27 C24 113.1(3) . .
C28 C27 C30 105.2(4) . .
C29 C27 C30 103.1(4) . .
C24 C27 C30 108.1(3) . .
C32 C31 C36 117.7(6) . .
C32 C31 C37 121.4(6) . .
C36 C31 C37 120.9(6) . .
C33 C32 C31 120.9(5) . .
C32 C33 C34 120.5(6) . .
C35 C34 C33 119.7(8) . .
C34 C35 C36 121.8(8) . .
C35 C36 C31 119.4(6) . .
C46 C41 C42 117.0(4) . .
C46 C41 C47 121.1(4) . .
C42 C41 C47 121.9(4) . .
C43 C42 C41 121.1(4) . .
C44 C43 C42 120.7(4) . .
C45 C44 C43 119.1(4) . .
C44 C45 C46 120.2(4) . .
C45 C46 C41 121.9(4) . .
C52 C51 C56 118.2(3) . .
C52 C51 C57 120.9(3) . .
C56 C51 C57 120.9(3) . .
C51 C52 C53 120.6(3) . .
C54 C53 C52 120.4(3) . .
C53 C54 C55 119.7(3) . .
C54 C55 C56 120.2(3) . .
C55 C56 C51 120.8(3) . .
C65 C61 C64 68.4(9) 2 2
C65 C61 C62 61.4(8) 2 .
C64 C61 C62 129.7(10) 2 .
C65 C61 C61 134.0(15) 2 2
C64 C61 C61 65.6(9) 2 2
C62 C61 C61 164.6(14) . 2
C65 C61 C64 174.7(13) 2 .
C64 C61 C64 116.9(9) 2 .
C62 C61 C64 113.4(9) . .
C61 C61 C64 51.2(7) 2 .
C65 C61 C63 122.3(12) 2 .
C64 C61 C63 169.1(10) 2 .
C62 C61 C63 61.0(7) . .
C61 C61 C63 103.6(11) 2 .
C64 C61 C63 52.4(6) . .
C65 C62 C61 48.2(7) 2 .
C65 C62 C63 111.3(9) 2 .
C61 C62 C63 63.2(7) . .
C64 C63 C62 118.2(8) . .
C64 C63 C61 62.4(6) . .
C62 C63 C61 55.8(6) . .
C61 C64 C63 128.3(8) 2 .
C61 C64 C65 50.4(7) 2 .
C63 C64 C65 178.0(9) . .
C61 C64 C61 63.1(9) 2 .
C63 C64 C61 65.2(6) . .
C65 C64 C61 113.5(8) . .
C61 C65 C62 70.4(9) 2 2
C61 C65 C64 61.3(9) 2 .
C62 C65 C64 131.7(11) 2 .

loop_
_geom_bond_atom_site_label_1
_geom_bond_atom_site_label_2
_geom_bond_distance
_geom_bond_site_symmetry_2
Ta1 N4 1.793(2) .
Ta1 N2 2.119(2) .
Ta1 N3 2.132(3) .
Ta1 N1 2.272(2) .
Ta1 Cl2 2.4248(8) .
Ta1 Cl1 2.4393(8) .
N1 C11 1.342(4) .
N1 C1 1.352(4) .
N2 C2 1.347(4) .
N2 C8 1.493(4) .
N3 C12 1.338(4) .
N3 C18 1.495(4) .
N4 C21 1.383(4) .
O1 C4 1.357(4) .
O1 C7 1.424(4) .
O2 C14 1.350(4) .
O2 C17 1.430(4) .
C1 C6 1.421(4) .
C1 C2 1.460(4) .
C2 C3 1.428(4) .
C3 C4 1.365(4) .
C4 C5 1.415(5) .
C5 C6 1.346(4) .
C8 C9 1.512(5) .
C8 C10 1.516(5) .
C11 C16 1.431(4) .
C11 C12 1.465(4) .
C12 C13 1.431(4) .
C13 C14 1.368(4) .
C14 C15 1.420(4) .
C15 C16 1.343(4) .
C18 C20 1.518(5) .
C18 C19 1.518(5) .
C21 C22 1.388(4) .
C21 C26 1.392(4) .
C22 C23 1.383(5) .
C23 C24 1.383(5) .
C24 C25 1.391(5) .
C24 C27 1.534(5) .
C25 C26 1.378(5) .
C27 C28 1.487(6) .
C27 C29 1.490(6) .
C27 C30 1.587(7) .
C31 C32 1.365(6) .
C31 C36 1.394(9) .
C31 C37 1.459(8) .
C32 C33 1.346(7) .
C33 C34 1.375(9) .
C34 C35 1.298(12) .
C35 C36 1.376(12) .
C41 C46 1.382(5) .
C41 C42 1.392(5) .
C41 C47 1.496(6) .
C42 C43 1.376(6) .
C43 C44 1.373(6) .
C44 C45 1.369(6) .
C45 C46 1.377(6) .
C51 C52 1.391(5) .
C51 C56 1.392(5) .
C51 C57 1.508(5) .
C52 C53 1.391(5) .
C53 C54 1.371(5) .
C54 C55 1.384(5) .
C55 C56 1.385(5) .
C61 C65 1.130(14) 2
C61 C64 1.286(12) 2
C61 C62 1.428(12) .
C61 C61 1.47(2) 2
C61 C64 1.503(12) .
C61 C63 1.540(15) .
C62 C65 1.330(13) 2
C62 C63 1.509(12) .
C63 C64 1.344(11) .
C64 C61 1.286(12) 2
C64 C65 1.363(13) .
C65 C61 1.130(14) 2
C65 C62 1.330(13) 2

loop_
_geom_torsion_atom_site_label_1
_geom_torsion_atom_site_label_2
_geom_torsion_atom_site_label_3
_geom_torsion_atom_site_label_4
_geom_torsion
_geom_torsion_site_symmetry_1
_geom_torsion_site_symmetry_4
C11 N1 C1 C6 -5.9(5) . .
Ta1 N1 C1 C6 173.8(2) . .
C11 N1 C1 C2 175.3(3) . .
Ta1 N1 C1 C2 -5.1(3) . .
C8 N2 C2 C3 -3.1(4) . .
Ta1 N2 C2 C3 178.0(2) . .
C8 N2 C2 C1 178.9(3) . .
Ta1 N2 C2 C1 0.0(3) . .
N1 C1 C2 N2 3.5(4) . .
C6 C1 C2 N2 -175.4(3) . .
N1 C1 C2 C3 -174.6(3) . .
C6 C1 C2 C3 6.4(4) . .
N2 C2 C3 C4 -178.6(3) . .
C1 C2 C3 C4 -0.6(4) . .
C7 O1 C4 C3 0.1(5) . .
C7 O1 C4 C5 -178.8(3) . .
C2 C3 C4 O1 176.3(3) . .
C2 C3 C4 C5 -4.9(5) . .
O1 C4 C5 C6 -176.7(3) . .
C3 C4 C5 C6 4.4(5) . .
C4 C5 C6 C1 1.8(5) . .
N1 C1 C6 C5 174.1(3) . .
C2 C1 C6 C5 -7.1(5) . .
C2 N2 C8 C9 127.7(3) . .
Ta1 N2 C8 C9 -53.5(3) . .
C2 N2 C8 C10 -107.1(3) . .
Ta1 N2 C8 C10 71.7(3) . .
C1 N1 C11 C16 -8.7(5) . .
Ta1 N1 C11 C16 171.6(2) . .
C1 N1 C11 C12 173.0(3) . .
Ta1 N1 C11 C12 -6.7(3) . .
C18 N3 C12 C13 -6.0(4) . .
Ta1 N3 C12 C13 171.8(2) . .
C18 N3 C12 C11 175.3(3) . .
Ta1 N3 C12 C11 -6.9(4) . .
N1 C11 C12 N3 9.1(4) . .
C16 C11 C12 N3 -169.4(3) . .
N1 C11 C12 C13 -169.7(3) . .
C16 C11 C12 C13 11.8(4) . .
N3 C12 C13 C14 174.3(3) . .
C11 C12 C13 C14 -7.0(4) . .
C17 O2 C14 C13 -3.2(5) . .
C17 O2 C14 C15 178.8(3) . .
C12 C13 C14 O2 -179.6(3) . .
C12 C13 C14 C15 -1.7(5) . .
O2 C14 C15 C16 -176.2(3) . .
C13 C14 C15 C16 5.7(5) . .
C14 C15 C16 C11 -0.4(5) . .
N1 C11 C16 C15 173.4(3) . .
C12 C11 C16 C15 -8.3(4) . .
C12 N3 C18 C20 105.8(3) . .
Ta1 N3 C18 C20 -71.8(3) . .
C12 N3 C18 C19 -128.3(3) . .
Ta1 N3 C18 C19 54.0(3) . .
N4 C21 C22 C23 -178.8(3) . .
C26 C21 C22 C23 0.1(5) . .
C21 C22 C23 C24 0.3(5) . .
C22 C23 C24 C25 -0.8(5) . .
C22 C23 C24 C27 178.0(4) . .
C23 C24 C25 C26 0.9(5) . .
C27 C24 C25 C26 -177.9(4) . .
C24 C25 C26 C21 -0.5(6) . .
N4 C21 C26 C25 178.9(3) . .
C22 C21 C26 C25 0.0(5) . .
C23 C24 C27 C28 125.6(4) . .
C25 C24 C27 C28 -55.7(5) . .
C23 C24 C27 C29 -5.7(6) . .
C25 C24 C27 C29 173.0(4) . .
C23 C24 C27 C30 -119.2(4) . .
C25 C24 C27 C30 59.4(5) . .
C36 C31 C32 C33 0.8(7) . .
C37 C31 C32 C33 -179.7(5) . .
C31 C32 C33 C34 -0.2(8) . .
C32 C33 C34 C35 0.3(9) . .
C33 C34 C35 C36 -1.1(10) . .
C34 C35 C36 C31 1.8(10) . .
C32 C31 C36 C35 -1.6(8) . .
C37 C31 C36 C35 178.9(5) . .
C46 C41 C42 C43 -0.8(5) . .
C47 C41 C42 C43 179.3(4) . .
C41 C42 C43 C44 0.6(6) . .
C42 C43 C44 C45 0.0(6) . .
C43 C44 C45 C46 -0.5(6) . .
C44 C45 C46 C41 0.3(6) . .
C42 C41 C46 C45 0.3(6) . .
C47 C41 C46 C45 -179.7(4) . .
C56 C51 C52 C53 -0.5(5) . .
C57 C51 C52 C53 177.9(3) . .
C51 C52 C53 C54 0.3(5) . .
C52 C53 C54 C55 0.2(5) . .
C53 C54 C55 C56 -0.4(5) . .
C54 C55 C56 C51 0.2(5) . .
C52 C51 C56 C55 0.3(5) . .
C57 C51 C56 C55 -178.1(3) . .
C64 C61 C62 C65 0.9(11) 2 2
C61 C61 C62 C65 174(6) 2 2
C64 C61 C62 C65 178.9(14) . 2
C63 C61 C62 C65 178.1(11) . 2
C65 C61 C62 C63 -178.1(11) 2 .
C64 C61 C62 C63 -177.2(14) 2 .
C61 C61 C62 C63 -4(5) 2 .
C64 C61 C62 C63 0.8(7) . .
C65 C62 C63 C64 -2.5(13) 2 .
C61 C62 C63 C64 -1.0(9) . .
C65 C62 C63 C61 -1.5(9) 2 .
C65 C61 C63 C64 -179.0(15) 2 .
C64 C61 C63 C64 -12(6) 2 .
C62 C61 C63 C64 179.0(9) . .
C61 C61 C63 C64 -2.1(9) 2 .
C65 C61 C63 C62 2.0(12) 2 .
C64 C61 C63 C62 169(6) 2 .
C61 C61 C63 C62 178.9(14) 2 .
C64 C61 C63 C62 -179.0(9) . .
C62 C63 C64 C61 3.9(15) . 2
C61 C63 C64 C61 3.0(13) . 2
C62 C63 C64 C61 0.9(8) . .
C64 C61 C64 C61 0.000(1) 2 2
C62 C61 C64 C61 -178.3(15) . 2
C63 C61 C64 C61 -177.4(12) . 2
C64 C61 C64 C63 177.4(12) 2 .
C62 C61 C64 C63 -0.9(8) . .
C61 C61 C64 C63 177.4(12) 2 .
C64 C61 C64 C65 -1.0(12) 2 .
C62 C61 C64 C65 -179.3(9) . .
C61 C61 C64 C65 -1.0(12) 2 .
C63 C61 C64 C65 -178.4(9) . .
C61 C64 C65 C61 1.1(14) . 2
C61 C64 C65 C62 -0.9(11) 2 2
C61 C64 C65 C62 0.2(17) . 2
